data_7110118
loop_
_publ_author_name
'Fabrice Pointillart'
'Boris Le Guennic'
'Stephane Golhen'
'Olivier Cador'
'Lahcene Ouahab'

_publ_section_title
;
 Slow magnetic relaxation in radical cation tetrathiafulvalene-based
 lanthanide(III) dinuclear complexes
;
_journal_name_full Chem.Commun.
_journal_page_first 11632
_journal_paper_doi 10.1039/c3cc47087c
_journal_volume 49
_journal_year 2013
_chemical_formula_sum 'C33 H22 Cl2 Dy F18 N2 O12 S10'
_chemical_formula_weight 1534.6
_chemical_name_systematic
;
 ?
;
_space_group_IT_number 2
_symmetry_cell_setting triclinic
_symmetry_space_group_name_Hall '-P 1'
_symmetry_space_group_name_H-M 'P -1'
_atom_sites_solution_hydrogens geom
_atom_sites_solution_primary direct
_atom_sites_solution_secondary difmap
_audit_creation_method SHELXL-97
_cell_angle_alpha 111.316(9)
_cell_angle_beta 97.865(8)
_cell_angle_gamma 109.661(9)
_cell_formula_units_Z 2
_cell_length_a 12.315(3)
_cell_length_b 15.077(4)
_cell_length_c 17.593(4)
_cell_measurement_reflns_used 11659
_cell_measurement_temperature 293(2)
_cell_measurement_theta_max 27.485
_cell_measurement_theta_min 0.998
_cell_volume 2737.8(12)
_computing_structure_refinement 'SHELXL-97 (Sheldrick, 1997)'
_diffrn_ambient_temperature 293(2)
_diffrn_measured_fraction_theta_full 0.994
_diffrn_measured_fraction_theta_max 0.994
_diffrn_radiation_monochromator graphite
_diffrn_radiation_source 'fine-focus sealed tube'
_diffrn_radiation_type MoK\a
_diffrn_radiation_wavelength 0.71073
_diffrn_reflns_av_R_equivalents 0.0382
_diffrn_reflns_av_sigmaI/netI 0.0610
_diffrn_reflns_limit_h_max 16
_diffrn_reflns_limit_h_min -15
_diffrn_reflns_limit_k_max 19
_diffrn_reflns_limit_k_min -19
_diffrn_reflns_limit_l_max 22
_diffrn_reflns_limit_l_min -21
_diffrn_reflns_number 21939
_diffrn_reflns_theta_full 27.57
_diffrn_reflns_theta_max 27.57
_diffrn_reflns_theta_min 1.55
_exptl_absorpt_coefficient_mu 1.960
_exptl_absorpt_correction_T_max 0.663
_exptl_absorpt_correction_T_min 0.539
_exptl_absorpt_correction_type multi-scan
_exptl_crystal_colour black
_exptl_crystal_density_diffrn 1.861
_exptl_crystal_density_method 'not measured'
_exptl_crystal_description block
_exptl_crystal_F_000 1504
_exptl_crystal_size_max 0.32
_exptl_crystal_size_mid 0.27
_exptl_crystal_size_min 0.21
_refine_diff_density_max 2.073
_refine_diff_density_min -2.383
_refine_diff_density_rms 0.243
_refine_ls_extinction_method none
_refine_ls_goodness_of_fit_ref 1.029
_refine_ls_hydrogen_treatment constr
_refine_ls_matrix_type full
_refine_ls_number_parameters 713
_refine_ls_number_reflns 12575
_refine_ls_number_restraints 6
_refine_ls_restrained_S_all 1.032
_refine_ls_R_factor_all 0.1124
_refine_ls_R_factor_gt 0.0716
_refine_ls_shift/su_max 0.000
_refine_ls_shift/su_mean 0.000
_refine_ls_structure_factor_coef Fsqd
_refine_ls_weighting_details 'calc w=1/[\s^2^(Fo^2^)+(0.1535P)^2^+1.9677P] where P=(Fo^2^+2Fc^2^)/3'
_refine_ls_weighting_scheme calc
_refine_ls_wR_factor_gt 0.1897
_refine_ls_wR_factor_ref 0.2374
_reflns_number_gt 8468
_reflns_number_total 12575
_reflns_threshold_expression >2sigma(I)
_cod_data_source_file c3cc47087c.txt
_cod_data_source_block importfpr517-2
_cod_original_sg_symbol_H-M P-1
_cod_original_formula_sum 'C33 H22 Cl2 Dy1 F18 N2 O12 S10'
_cod_database_code 7110118

loop_
_symmetry_equiv_pos_as_xyz
'x, y, z'
'-x, -y, -z'

loop_
_atom_site_label
_atom_site_type_symbol
_atom_site_fract_x
_atom_site_fract_y
_atom_site_fract_z
_atom_site_U_iso_or_equiv
_atom_site_adp_type
_atom_site_occupancy
_atom_site_symmetry_multiplicity
_atom_site_calc_flag
_atom_site_refinement_flags
_atom_site_disorder_assembly
_atom_site_disorder_group
C1A C -0.024(6) -0.580(7) 0.281(4) 0.61(13) Uani 0.71(4) 1 d P A 1
H1AA H 0.0124 -0.5074 0.3213 0.908 Uiso 0.71(4) 1 calc PR A 1
H1AB H 0.0293 -0.5961 0.2494 0.908 Uiso 0.71(4) 1 calc PR A 1
H1AC H -0.0408 -0.6224 0.3119 0.908 Uiso 0.71(4) 1 calc PR A 1
C1B C -0.172(8) -0.517(5) 0.310(4) 0.15(3) Uani 0.29(4) 1 d P A 2
H1BA H -0.1057 -0.4489 0.3327 0.222 Uiso 0.29(4) 1 calc PR A 2
H1BB H -0.1720 -0.5432 0.3522 0.222 Uiso 0.29(4) 1 calc PR A 2
H1BC H -0.2464 -0.5107 0.2962 0.222 Uiso 0.29(4) 1 calc PR A 2
C2 C -0.3823(18) -0.4458(15) 0.1440(19) 0.208(13) Uani 1 1 d . . .
H2A H -0.3590 -0.4069 0.1117 0.312 Uiso 1 1 calc R . .
H2B H -0.3353 -0.4034 0.2029 0.312 Uiso 1 1 calc R . .
H2C H -0.4664 -0.4647 0.1395 0.312 Uiso 1 1 calc R . .
C3 C -0.2032(9) -0.5104(7) 0.1165(8) 0.082(3) Uani 1 1 d . . .
C4 C -0.1231(10) -0.5313(7) 0.1584(7) 0.083(3) Uani 1 1 d . A .
C5 C -0.0015(8) -0.4143(6) 0.0959(6) 0.065(2) Uani 1 1 d . A .
C6 C 0.0900(8) -0.3512(6) 0.0778(5) 0.0617(18) Uani 1 1 d . . .
C7 C 0.2117(8) -0.2231(7) 0.0242(5) 0.0615(18) Uani 1 1 d . . .
C8 C 0.2947(7) -0.2436(6) 0.0680(5) 0.0556(17) Uani 1 1 d . . .
C9 C 0.2401(12) -0.0252(8) 0.0461(6) 0.088(3) Uani 1 1 d . . .
H9A H 0.2349 0.0184 0.0178 0.106 Uiso 1 1 calc R . .
H9B H 0.1701 -0.0422 0.0664 0.106 Uiso 1 1 calc R . .
C10 C 0.3519(10) 0.0334(7) 0.1197(6) 0.073(2) Uani 1 1 d . . .
C11 C 0.3539(9) 0.0127(7) 0.1887(6) 0.066(2) Uani 1 1 d . . .
H11 H 0.2825 -0.0303 0.1927 0.079 Uiso 1 1 calc R . .
C12 C 0.4586(13) 0.1023(9) 0.1170(7) 0.101(4) Uani 1 1 d . . .
H12 H 0.4592 0.1183 0.0708 0.121 Uiso 1 1 calc R . .
C13 C 0.5624(12) 0.1463(11) 0.1826(8) 0.115(5) Uani 1 1 d . . .
H13 H 0.6323 0.1951 0.1821 0.138 Uiso 1 1 calc R . .
C14 C 0.5646(11) 0.1189(9) 0.2504(6) 0.094(3) Uani 1 1 d . . .
H14 H 0.6362 0.1443 0.2928 0.113 Uiso 1 1 calc R . .
C15 C 0.5180(8) -0.2358(7) 0.1453(5) 0.0625(19) Uani 1 1 d . . .
H15A H 0.4547 -0.2934 0.1475 0.075 Uiso 1 1 calc R . .
H15B H 0.5702 -0.2633 0.1175 0.075 Uiso 1 1 calc R . .
C16 C 0.5908(7) -0.1541(6) 0.2356(5) 0.0549(17) Uani 1 1 d . . .
C17 C 0.5340(6) -0.1319(6) 0.2991(4) 0.0490(15) Uani 1 1 d . . .
H17 H 0.4509 -0.1672 0.2861 0.059 Uiso 1 1 calc R . .
C18 C 0.7141(8) -0.1012(8) 0.2573(6) 0.073(2) Uani 1 1 d . . .
H18 H 0.7539 -0.1145 0.2160 0.088 Uiso 1 1 calc R . .
C19 C 0.7778(8) -0.0295(9) 0.3393(6) 0.077(3) Uani 1 1 d . . .
H19 H 0.8613 0.0052 0.3538 0.092 Uiso 1 1 calc R . .
C20 C 0.7205(8) -0.0076(8) 0.4010(6) 0.067(2) Uani 1 1 d . . .
H20 H 0.7641 0.0420 0.4568 0.080 Uiso 1 1 calc R . .
C21 C 0.8400(16) 0.3261(12) 0.4723(11) 0.117(5) Uani 1 1 d . . .
C22 C 0.7309(9) 0.2864(8) 0.5046(6) 0.079(3) Uani 1 1 d . . .
C23 C 0.7221(10) 0.3614(7) 0.5755(7) 0.082(3) Uani 1 1 d . . .
H23 H 0.7773 0.4311 0.5987 0.098 Uiso 1 1 calc R . .
C24 C 0.6320(9) 0.3321(6) 0.6109(6) 0.068(2) Uani 1 1 d . . .
C25 C 0.6332(12) 0.4145(8) 0.6938(7) 0.089(3) Uani 1 1 d . . .
C26 C 0.436(3) 0.352(3) 0.3816(13) 0.184(12) Uani 1 1 d . . .
C27 C 0.4048(12) 0.2791(8) 0.4195(6) 0.088(3) Uani 1 1 d . . .
C28 C 0.3258(14) 0.2870(11) 0.4664(9) 0.111(4) Uani 1 1 d . . .
H28 H 0.3010 0.3412 0.4775 0.133 Uiso 1 1 calc R . .
C29 C 0.2839(9) 0.2150(9) 0.4966(7) 0.085(3) Uani 1 1 d . . .
C30 C 0.1829(18) 0.2211(16) 0.5428(14) 0.127(6) Uani 1 1 d . . .
C31 C 0.0599(12) -0.1787(15) 0.3368(15) 0.174(10) Uani 1 1 d . . .
C32 C 0.2587(17) 0.2807(17) 1.0712(12) 0.217(14) Uani 1 1 d D . .
C33 C 1.013(3) 0.138(6) 0.189(3) 0.55(6) Uani 1 1 d . . .
H33A H 1.0634 0.2089 0.2001 0.660 Uiso 1 1 calc R . .
H33B H 0.9832 0.0941 0.1276 0.660 Uiso 1 1 calc R . .
N1 N 0.4582(7) 0.0536(6) 0.2520(5) 0.0668(18) Uani 1 1 d . . .
N2 N 0.5997(6) -0.0598(5) 0.3784(4) 0.0513(13) Uani 1 1 d . . .
O1 O 0.4586(6) 0.0248(5) 0.3143(3) 0.0718(16) Uani 1 1 d . . .
O2 O 0.5431(4) -0.0336(4) 0.4387(3) 0.0493(10) Uani 1 1 d . . .
O3 O 0.6653(6) 0.1931(5) 0.4636(4) 0.0708(15) Uani 1 1 d . . .
O4 O 0.5466(6) 0.2453(4) 0.5849(4) 0.0656(14) Uani 1 1 d . . .
O5 O 0.4548(7) 0.2166(5) 0.4042(4) 0.0784(18) Uani 1 1 d . . .
O6 O 0.3075(6) 0.1410(5) 0.4939(4) 0.0747(16) Uani 1 1 d . . .
O7 O 0.2789(6) -0.0577(5) 0.3899(4) 0.0791(18) Uani 1 1 d . . .
O8 O 0.1604(14) -0.1392(8) 0.2354(6) 0.167(5) Uani 1 1 d . . .
O9 O 0.2219(8) -0.2400(7) 0.2982(6) 0.110(3) Uani 1 1 d . . .
O10 O 0.2909(9) 0.1438(8) 0.9572(6) 0.118(3) Uani 1 1 d D . .
O11 O 0.201(2) 0.2420(17) 0.9200(11) 0.262(12) Uani 1 1 d D . .
O12 O 0.0985(13) 0.1419(15) 0.9727(17) 0.38(2) Uani 1 1 d D . .
F1 F 0.9258(13) 0.4027(12) 0.5179(10) 0.283(11) Uani 1 1 d . . .
F2 F 0.8073(12) 0.3265(14) 0.4013(10) 0.223(7) Uani 1 1 d . . .
F3 F 0.8840(12) 0.2573(13) 0.4453(11) 0.213(6) Uani 1 1 d . . .
F4 F 0.7248(10) 0.5071(6) 0.7226(6) 0.151(4) Uani 1 1 d . . .
F5 F 0.6340(9) 0.3856(5) 0.7544(4) 0.125(3) Uani 1 1 d . . .
F6 F 0.5376(9) 0.4338(7) 0.6829(5) 0.132(3) Uani 1 1 d . . .
F7 F 0.5615(17) 0.4099(11) 0.4098(12) 0.220(7) Uani 1 1 d . . .
F8 F 0.3977(18) 0.4252(11) 0.3995(11) 0.250(8) Uani 1 1 d . . .
F9 F 0.4140(18) 0.3086(10) 0.3003(7) 0.240(8) Uani 1 1 d . . .
F10 F 0.1565(14) 0.2968(13) 0.5504(12) 0.240(8) Uani 1 1 d . . .
F11 F 0.2144(14) 0.2300(13) 0.6162(10) 0.205(6) Uani 1 1 d . . .
F12 F 0.0861(12) 0.1368(14) 0.5042(13) 0.289(12) Uani 1 1 d . . .
F13 F 0.0287(8) -0.0940(9) 0.3504(8) 0.173(5) Uani 1 1 d . . .
F14 F 0.0849(12) -0.1958(11) 0.4105(7) 0.195(6) Uani 1 1 d . . .
F15 F -0.0315(7) -0.2568(8) 0.2734(7) 0.187(5) Uani 1 1 d . . .
F16 F 0.3697(15) 0.3479(17) 1.076(3) 0.56(3) Uani 1 1 d D . .
F17 F 0.278(2) 0.246(2) 1.1270(8) 0.340(16) Uani 1 1 d D . .
F18 F 0.2019(10) 0.3406(10) 1.0989(6) 0.186(5) Uani 1 1 d D . .
S1 S -0.1553(4) -0.6067(3) 0.2137(3) 0.1187(12) Uani 1 1 d . . .
S2 S -0.3571(3) -0.5605(3) 0.1034(3) 0.1216(13) Uani 1 1 d . . .
S3 S -0.1486(2) -0.4324(2) 0.0651(2) 0.0800(7) Uani 1 1 d . . .
S4 S 0.0250(2) -0.48025(18) 0.15399(16) 0.0732(6) Uani 1 1 d . . .
S5 S 0.23761(19) -0.33198(17) 0.10876(14) 0.0620(5) Uani 1 1 d . . .
S6 S 0.0634(2) -0.28684(18) 0.01918(15) 0.0690(5) Uani 1 1 d . . .
S7 S 0.2409(3) -0.1464(2) -0.03014(15) 0.0782(6) Uani 1 1 d . . .
S8 S 0.4492(2) -0.18511(19) 0.08067(14) 0.0675(5) Uani 1 1 d . . .
S9 S 0.1968(3) -0.1539(2) 0.3188(2) 0.0969(9) Uani 1 1 d . . .
S10 S 0.2202(5) 0.2013(4) 0.9719(2) 0.1237(15) Uani 1 1 d D . .
Dy1 Dy 0.46236(3) 0.09493(3) 0.45316(2) 0.05195(15) Uani 1 1 d . . .
Cl1 Cl 0.9043(13) 0.1337(11) 0.2294(9) 0.337(7) Uani 1 1 d . . .
Cl2 Cl 1.0946(14) 0.0872(14) 0.2421(9) 0.405(9) Uani 1 1 d . . .

loop_
_atom_site_aniso_label
_atom_site_aniso_U_11
_atom_site_aniso_U_22
_atom_site_aniso_U_33
_atom_site_aniso_U_23
_atom_site_aniso_U_13
_atom_site_aniso_U_12
C1A 0.35(9) 0.74(16) 0.32(7) 0.43(10) -0.19(7) -0.34(11)
C1B 0.25(9) 0.12(4) 0.10(4) 0.07(4) 0.10(5) 0.08(5)
C2 0.156(17) 0.156(16) 0.40(4) 0.16(2) 0.17(2) 0.093(14)
C3 0.071(6) 0.057(5) 0.094(7) 0.018(5) 0.031(5) 0.015(4)
C4 0.086(7) 0.054(5) 0.080(7) 0.019(5) 0.025(5) 0.008(5)
C5 0.067(5) 0.055(4) 0.065(5) 0.020(4) 0.017(4) 0.024(4)
C6 0.071(5) 0.052(4) 0.056(4) 0.020(4) 0.016(4) 0.025(4)
C7 0.074(5) 0.064(4) 0.045(4) 0.025(4) 0.015(4) 0.027(4)
C8 0.065(4) 0.059(4) 0.037(3) 0.018(3) 0.014(3) 0.021(3)
C9 0.148(10) 0.079(6) 0.065(6) 0.044(5) 0.023(6) 0.067(7)
C10 0.117(8) 0.058(4) 0.057(5) 0.035(4) 0.028(5) 0.039(5)
C11 0.088(6) 0.067(5) 0.061(5) 0.039(4) 0.032(4) 0.038(4)
C12 0.146(11) 0.082(7) 0.064(6) 0.049(6) 0.035(7) 0.017(7)
C13 0.114(9) 0.113(9) 0.074(7) 0.047(7) 0.032(7) -0.011(7)
C14 0.100(8) 0.093(7) 0.048(5) 0.022(5) 0.016(5) 0.005(6)
C15 0.068(5) 0.075(5) 0.042(4) 0.019(4) 0.019(3) 0.035(4)
C16 0.070(5) 0.063(4) 0.039(3) 0.023(3) 0.020(3) 0.034(4)
C17 0.052(4) 0.055(4) 0.041(3) 0.022(3) 0.015(3) 0.021(3)
C18 0.070(5) 0.091(6) 0.057(5) 0.028(5) 0.034(4) 0.031(5)
C19 0.053(5) 0.113(8) 0.061(5) 0.036(5) 0.020(4) 0.033(5)
C20 0.062(5) 0.085(6) 0.051(4) 0.029(4) 0.018(4) 0.028(4)
C21 0.129(12) 0.095(9) 0.111(11) 0.052(8) 0.056(10) 0.015(9)
C22 0.085(6) 0.067(5) 0.068(6) 0.038(5) 0.016(5) 0.006(5)
C23 0.092(7) 0.050(4) 0.075(6) 0.023(4) 0.015(5) 0.007(4)
C24 0.097(6) 0.047(4) 0.053(5) 0.023(4) 0.015(4) 0.021(4)
C25 0.124(9) 0.068(6) 0.058(6) 0.021(5) 0.008(6) 0.035(6)
C26 0.27(3) 0.36(4) 0.130(14) 0.18(2) 0.124(17) 0.26(3)
C27 0.140(10) 0.074(6) 0.050(5) 0.033(5) 0.009(5) 0.048(6)
C28 0.161(13) 0.116(9) 0.100(9) 0.058(8) 0.041(9) 0.096(10)
C29 0.077(6) 0.093(7) 0.091(7) 0.030(6) 0.028(5) 0.053(6)
C30 0.138(14) 0.161(15) 0.129(13) 0.062(12) 0.077(12) 0.101(13)
C31 0.060(7) 0.136(13) 0.19(2) -0.035(13) 0.004(9) 0.020(8)
C32 0.19(2) 0.32(3) 0.125(16) 0.014(19) -0.010(14) 0.19(2)
C33 0.18(3) 1.28(19) 0.49(8) 0.69(11) 0.16(4) 0.29(6)
N1 0.090(5) 0.069(4) 0.054(4) 0.036(3) 0.031(4) 0.032(4)
N2 0.058(4) 0.061(3) 0.045(3) 0.027(3) 0.023(3) 0.030(3)
O1 0.125(5) 0.068(3) 0.037(3) 0.030(3) 0.030(3) 0.046(4)
O2 0.064(3) 0.052(3) 0.041(2) 0.024(2) 0.024(2) 0.027(2)
O3 0.072(4) 0.069(4) 0.070(4) 0.031(3) 0.028(3) 0.024(3)
O4 0.083(4) 0.057(3) 0.049(3) 0.020(3) 0.015(3) 0.027(3)
O5 0.125(6) 0.073(4) 0.067(4) 0.045(3) 0.036(4) 0.057(4)
O6 0.080(4) 0.083(4) 0.082(4) 0.042(4) 0.035(3) 0.047(3)
O7 0.067(4) 0.076(4) 0.057(3) 0.010(3) 0.016(3) 0.009(3)
O8 0.262(14) 0.115(7) 0.063(5) 0.040(5) 0.047(7) 0.011(8)
O9 0.116(6) 0.091(5) 0.106(6) 0.017(5) 0.032(5) 0.053(5)
O10 0.162(8) 0.152(8) 0.130(7) 0.094(7) 0.088(7) 0.117(7)
O11 0.55(4) 0.32(2) 0.191(14) 0.189(16) 0.22(2) 0.37(3)
O12 0.159(15) 0.30(3) 0.42(4) -0.11(2) -0.043(18) 0.141(17)
F1 0.189(12) 0.201(12) 0.203(13) -0.022(10) 0.097(11) -0.103(10)
F2 0.171(10) 0.36(2) 0.233(14) 0.231(16) 0.114(10) 0.087(12)
F3 0.160(10) 0.247(15) 0.269(17) 0.137(14) 0.144(11) 0.070(10)
F4 0.205(9) 0.068(4) 0.106(6) -0.002(4) 0.044(6) 0.017(5)
F5 0.241(9) 0.092(4) 0.059(4) 0.036(3) 0.039(5) 0.088(6)
F6 0.194(9) 0.130(6) 0.086(5) 0.030(4) 0.032(5) 0.107(7)
F7 0.312(18) 0.185(11) 0.285(19) 0.189(14) 0.147(16) 0.128(13)
F8 0.48(2) 0.222(12) 0.270(16) 0.196(13) 0.203(17) 0.259(16)
F9 0.47(2) 0.176(10) 0.101(7) 0.099(7) 0.064(11) 0.133(14)
F10 0.276(16) 0.264(15) 0.36(2) 0.176(15) 0.213(16) 0.225(15)
F11 0.233(14) 0.288(17) 0.185(12) 0.108(13) 0.147(12) 0.174(14)
F12 0.124(9) 0.256(17) 0.31(2) -0.040(15) 0.109(11) 0.038(10)
F13 0.096(6) 0.181(9) 0.207(11) 0.030(8) 0.049(6) 0.075(6)
F14 0.195(11) 0.220(12) 0.111(7) 0.100(8) 0.018(7) 0.001(9)
F15 0.079(5) 0.174(9) 0.149(8) -0.029(7) 0.024(5) -0.015(5)
F16 0.095(10) 0.27(2) 0.88(8) -0.09(3) 0.01(2) 0.024(12)
F17 0.56(4) 0.55(4) 0.096(8) 0.126(15) 0.087(14) 0.46(3)
F18 0.189(10) 0.219(11) 0.100(6) -0.013(7) 0.009(6) 0.132(9)
S1 0.131(3) 0.0858(19) 0.121(3) 0.055(2) 0.044(2) 0.0102(19)
S2 0.0813(19) 0.0853(19) 0.175(4) 0.037(2) 0.057(2) 0.0224(15)
S3 0.0701(14) 0.0701(13) 0.0994(19) 0.0335(13) 0.0251(13) 0.0331(11)
S4 0.0759(14) 0.0653(12) 0.0669(13) 0.0326(11) 0.0123(11) 0.0162(10)
S5 0.0655(12) 0.0671(11) 0.0560(11) 0.0329(10) 0.0142(9) 0.0256(10)
S6 0.0752(14) 0.0713(13) 0.0657(13) 0.0318(11) 0.0141(10) 0.0375(11)
S7 0.1069(18) 0.0784(14) 0.0538(12) 0.0386(11) 0.0183(12) 0.0354(13)
S8 0.0712(13) 0.0800(13) 0.0531(11) 0.0366(10) 0.0187(9) 0.0256(11)
S9 0.0671(15) 0.0740(15) 0.106(2) 0.0111(15) -0.0021(14) 0.0218(12)
S10 0.187(4) 0.187(4) 0.0811(19) 0.072(2) 0.065(2) 0.149(4)
Dy1 0.0659(3) 0.0520(2) 0.0419(2) 0.02307(16) 0.01821(15) 0.02562(17)
Cl1 0.434(18) 0.457(19) 0.378(16) 0.317(16) 0.239(14) 0.285(16)
Cl2 0.403(19) 0.53(2) 0.279(14) 0.111(16) 0.031(13) 0.297(19)

loop_
_atom_type_symbol
_atom_type_description
_atom_type_scat_dispersion_real
_atom_type_scat_dispersion_imag
_atom_type_scat_source
C C 0.0033 0.0016 'International Tables Vol C Tables 4.2.6.8 and 6.1.1.4'
H H 0.0000 0.0000 'International Tables Vol C Tables 4.2.6.8 and 6.1.1.4'
N N 0.0061 0.0033 'International Tables Vol C Tables 4.2.6.8 and 6.1.1.4'
O O 0.0106 0.0060 'International Tables Vol C Tables 4.2.6.8 and 6.1.1.4'
F F 0.0171 0.0103 'International Tables Vol C Tables 4.2.6.8 and 6.1.1.4'
S S 0.1246 0.1234 'International Tables Vol C Tables 4.2.6.8 and 6.1.1.4'
Dy Dy -0.1892 4.4098 'International Tables Vol C Tables 4.2.6.8 and 6.1.1.4'
Cl Cl 0.1484 0.1585 'International Tables Vol C Tables 4.2.6.8 and 6.1.1.4'

loop_
_geom_angle_atom_site_label_1
_geom_angle_atom_site_label_2
_geom_angle_atom_site_label_3
_geom_angle
_geom_angle_site_symmetry_1
_geom_angle_site_symmetry_3
C4 C3 S2 125.6(9) . .
C4 C3 S3 116.8(8) . .
S2 C3 S3 117.5(7) . .
C3 C4 S1 125.4(8) . .
C3 C4 S4 116.6(8) . .
S1 C4 S4 118.0(7) . .
C6 C5 S3 123.2(7) . .
C6 C5 S4 121.6(7) . .
S3 C5 S4 115.2(5) . .
C5 C6 S5 123.6(7) . .
C5 C6 S6 121.6(7) . .
S5 C6 S6 114.8(5) . .
C8 C7 S6 115.7(6) . .
C8 C7 S7 126.5(7) . .
S6 C7 S7 117.7(5) . .
C7 C8 S5 116.3(6) . .
C7 C8 S8 122.1(6) . .
S5 C8 S8 121.5(5) . .
C10 C9 S7 110.4(7) . .
C11 C10 C12 118.5(10) . .
C11 C10 C9 119.4(9) . .
C12 C10 C9 121.8(9) . .
C10 C11 N1 121.3(9) . .
C13 C12 C10 119.9(9) . .
C12 C13 C14 120.9(10) . .
N1 C14 C13 117.5(11) . .
C16 C15 S8 113.5(6) . .
C18 C16 C17 118.6(7) . .
C18 C16 C15 121.0(7) . .
C17 C16 C15 120.4(7) . .
N2 C17 C16 119.6(7) . .
C19 C18 C16 119.8(7) . .
C18 C19 C20 121.0(9) . .
N2 C20 C19 118.3(8) . .
F1 C21 F2 110.6(16) . .
F1 C21 F3 103(2) . .
F2 C21 F3 96.1(15) . .
F1 C21 C22 120.5(14) . .
F2 C21 C22 111.7(15) . .
F3 C21 C22 112.1(12) . .
O3 C22 C23 129.7(10) . .
O3 C22 C21 114.4(11) . .
C23 C22 C21 115.9(10) . .
C24 C23 C22 119.8(8) . .
O4 C24 C23 128.6(9) . .
O4 C24 C25 113.3(9) . .
C23 C24 C25 118.0(9) . .
F5 C25 F6 106.8(12) . .
F5 C25 F4 107.8(10) . .
F6 C25 F4 104.1(10) . .
F5 C25 C24 112.6(9) . .
F6 C25 C24 111.1(9) . .
F4 C25 C24 113.8(11) . .
F9 C26 F8 106.8(13) . .
F9 C26 F7 102.4(18) . .
F8 C26 F7 102(3) . .
F9 C26 C27 115(2) . .
F8 C26 C27 119.8(15) . .
F7 C26 C27 109.0(12) . .
O5 C27 C28 128.8(10) . .
O5 C27 C26 115.0(12) . .
C28 C27 C26 116.2(11) . .
C29 C28 C27 119.2(10) . .
O6 C29 C28 132.0(11) . .
O6 C29 C30 110.7(12) . .
C28 C29 C30 117.3(11) . .
F11 C30 F10 105.9(18) . .
F11 C30 F12 105(2) . .
F10 C30 F12 108.2(18) . .
F11 C30 C29 111.4(15) . .
F10 C30 C29 114.4(16) . .
F12 C30 C29 111.2(15) . .
F15 C31 F13 102.8(16) . .
F15 C31 F14 114(2) . .
F13 C31 F14 114.3(17) . .
F15 C31 S9 115.4(14) . .
F13 C31 S9 111.6(16) . .
F14 C31 S9 98.9(12) . .
F17 C32 F18 107.3(17) . .
F17 C32 F16 106(2) . .
F18 C32 F16 105.0(19) . .
F17 C32 S10 117.8(15) . .
F18 C32 S10 120.9(12) . .
F16 C32 S10 97.5(17) . .
Cl1 C33 Cl2 103(2) . .
O1 N1 C11 119.6(7) . .
O1 N1 C14 118.5(8) . .
C11 N1 C14 121.8(8) . .
C17 N2 C20 122.7(6) . .
C17 N2 O2 119.4(6) . .
C20 N2 O2 117.9(6) . .
N1 O1 Dy1 136.8(5) . .
N2 O2 Dy1 122.9(4) . 2_656
N2 O2 Dy1 121.1(4) . .
Dy1 O2 Dy1 115.61(18) 2_656 .
C22 O3 Dy1 130.9(7) . .
C24 O4 Dy1 132.8(6) . .
C27 O5 Dy1 133.5(7) . .
C29 O6 Dy1 130.7(7) . .
S9 O7 Dy1 151.1(4) . .
C1A S1 C4 108.6(12) . .
C1A S1 C1B 84(4) . .
C4 S1 C1B 101.5(16) . .
C3 S2 C2 102.4(7) . .
C5 S3 C3 95.9(5) . .
C5 S4 C4 95.4(5) . .
C6 S5 C8 96.4(4) . .
C6 S6 C7 96.7(4) . .
C7 S7 C9 101.1(4) . .
C8 S8 C15 104.4(4) . .
O9 S9 O7 119.3(5) . .
O9 S9 O8 109.8(7) . .
O7 S9 O8 112.6(5) . .
O9 S9 C31 111.3(9) . .
O7 S9 C31 105.6(6) . .
O8 S9 C31 95.7(11) . .
O11 S10 O10 118.5(8) . .
O11 S10 O12 103.8(15) . .
O10 S10 O12 114.0(10) . .
O11 S10 C32 114.0(11) . .
O10 S10 C32 111.1(7) . .
O12 S10 C32 92.2(12) . .
O1 Dy1 O5 74.2(2) . .
O1 Dy1 O4 146.3(2) . .
O5 Dy1 O4 81.4(2) . .
O1 Dy1 O6 121.7(2) . .
O5 Dy1 O6 73.4(2) . .
O4 Dy1 O6 71.1(2) . .
O1 Dy1 O7 77.2(2) . .
O5 Dy1 O7 111.3(3) . .
O4 Dy1 O7 134.3(2) . .
O6 Dy1 O7 71.4(2) . .
O1 Dy1 O3 79.3(2) . .
O5 Dy1 O3 74.6(2) . .
O4 Dy1 O3 71.9(2) . .
O6 Dy1 O3 133.7(2) . .
O7 Dy1 O3 152.9(2) . .
O1 Dy1 O2 134.39(18) . 2_656
O5 Dy1 O2 151.1(2) . 2_656
O4 Dy1 O2 73.71(18) . 2_656
O6 Dy1 O2 84.56(19) . 2_656
O7 Dy1 O2 77.8(2) . 2_656
O3 Dy1 O2 110.4(2) . 2_656
O1 Dy1 O2 74.52(18) . .
O5 Dy1 O2 142.45(19) . .
O4 Dy1 O2 115.81(18) . .
O6 Dy1 O2 142.39(19) . .
O7 Dy1 O2 81.2(2) . .
O3 Dy1 O2 79.64(19) . .
O2 Dy1 O2 64.39(18) 2_656 .

loop_
_geom_bond_atom_site_label_1
_geom_bond_atom_site_label_2
_geom_bond_distance
_geom_bond_site_symmetry_2
C1A S1 1.69(6) .
C1B S1 1.84(5) .
C2 S2 1.766(18) .
C3 C4 1.340(16) .
C3 S2 1.734(10) .
C3 S3 1.748(11) .
C4 S1 1.734(11) .
C4 S4 1.750(11) .
C5 C6 1.368(12) .
C5 S3 1.715(9) .
C5 S4 1.734(9) .
C6 S5 1.717(9) .
C6 S6 1.721(9) .
C7 C8 1.381(11) .
C7 S6 1.726(9) .
C7 S7 1.732(8) .
C8 S5 1.728(8) .
C8 S8 1.749(8) .
C9 C10 1.489(15) .
C9 S7 1.836(10) .
C10 C11 1.357(11) .
C10 C12 1.393(15) .
C11 N1 1.359(12) .
C12 C13 1.369(18) .
C13 C14 1.396(15) .
C14 N1 1.361(13) .
C15 C16 1.512(11) .
C15 S8 1.845(9) .
C16 C18 1.375(12) .
C16 C17 1.396(9) .
C17 N2 1.334(9) .
C18 C19 1.361(13) .
C19 C20 1.374(12) .
C20 N2 1.347(11) .
C21 F1 1.169(18) .
C21 F2 1.261(19) .
C21 F3 1.30(2) .
C21 C22 1.550(17) .
C22 O3 1.221(11) .
C22 C23 1.391(15) .
C23 C24 1.369(15) .
C24 O4 1.239(10) .
C24 C25 1.529(14) .
C25 F5 1.290(13) .
C25 F6 1.309(15) .
C25 F4 1.322(14) .
C26 F9 1.28(2) .
C26 F8 1.29(2) .
C26 F7 1.40(3) .
C26 C27 1.46(2) .
C27 O5 1.261(12) .
C27 C28 1.366(18) .
C28 C29 1.358(18) .
C29 O6 1.232(12) .
C29 C30 1.586(17) .
C30 F11 1.24(2) .
C30 F10 1.255(19) .
C30 F12 1.28(2) .
C31 F15 1.306(16) .
C31 F13 1.40(2) .
C31 F14 1.43(3) .
C31 S9 1.700(17) .
C32 F17 1.300(16) .
C32 F18 1.319(14) .
C32 F16 1.369(18) .
C32 S10 1.607(19) .
C33 Cl1 1.59(4) .
C33 Cl2 1.80(4) .
N1 O1 1.317(8) .
N2 O2 1.360(7) .
O1 Dy1 2.269(5) .
O2 Dy1 2.398(4) 2_656
O2 Dy1 2.412(5) .
O3 Dy1 2.378(6) .
O4 Dy1 2.351(6) .
O5 Dy1 2.315(5) .
O6 Dy1 2.353(6) .
O7 S9 1.428(7) .
O7 Dy1 2.364(6) .
O8 S9 1.589(11) .
O9 S9 1.368(9) .
O10 S10 1.409(7) .
O11 S10 1.307(11) .
O12 S10 1.469(17) .
Dy1 O2 2.398(4) 2_656
